data_4341558
loop_
_publ_author_name
'Shintoyo, Seira'
'Murakami, Keishiro'
'Fujinami, Takeshi'
'Matsumoto, Naohide'
'Mochida, Naotaka'
'Ishida, Takayuki'
'Sunatsuki, Yukinari'
'Watanabe, Masayuki'
'Tsuchimoto, Masanobu'
'Mrozinski, Jerzy'
'Coletti, Cecilia'
'Re, Nazzareno'

_publ_section_title
;
 Crystal Field Splitting of the Ground State of Terbium(III) and
 Dysprosium(III) Complexes with a Triimidazolyl Tripod Ligand and an
 Acetate Determined by Magnetic Analysis and Luminescence.
;
_journal_issue 19
_journal_name_full 'Inorganic chemistry'
_journal_page_first 10359
_journal_page_last 10369
_journal_paper_doi 10.1021/ic501453h
_journal_volume 53
_journal_year 2014
_chemical_formula_moiety 'C21 H33 Cl2 N10 O12 Tb'
_chemical_formula_sum 'C21 H33 Cl2 N10 O12 Tb'
_chemical_formula_weight 847.38
_space_group_IT_number 14
_symmetry_cell_setting monoclinic
_symmetry_Int_Tables_number 14
_symmetry_space_group_name_Hall '-P 2ybc'
_symmetry_space_group_name_H-M 'P 1 21/c 1'
_atom_sites_solution_hydrogens geom
_atom_sites_solution_primary direct
_atom_sites_solution_secondary difmap
_cell_angle_alpha 90.0000
_cell_angle_beta 92.9486(8)
_cell_angle_gamma 90.0000
_cell_formula_units_Z 4
_cell_length_a 17.1674(5)
_cell_length_b 10.5558(4)
_cell_length_c 17.4175(6)
_cell_measurement_reflns_used 23013
_cell_measurement_temperature 150
_cell_measurement_theta_max 27.45
_cell_measurement_theta_min 3.04
_cell_volume 3152.14(19)
_computing_cell_refinement 'RAPID AUTO'
_computing_data_collection 'RAPID AUTO (Rigaku, ????)'
_computing_data_reduction 'RAPID AUTO'
_computing_molecular_graphics 'CrystalStructure 4.0'
_computing_publication_material 'CrystalStructure 4.0 (Rigaku, 2010)'
_computing_structure_refinement 'CRYSTALS (Carruthers, et al., 1999)'
_computing_structure_solution 'SIR92 (Altomare, et al., 1994)'
_diffrn_ambient_temperature 150
_diffrn_detector_area_resol_mean 10.000
_diffrn_measured_fraction_theta_full 0.976
_diffrn_measured_fraction_theta_max 0.976
_diffrn_measurement_device_type 'Rigaku R-AXIS RAPID'
_diffrn_measurement_method \w
_diffrn_radiation_type 'Mo K\a'
_diffrn_radiation_wavelength 0.71075
_diffrn_reflns_av_R_equivalents 0.0664
_diffrn_reflns_limit_h_max 22
_diffrn_reflns_limit_h_min -22
_diffrn_reflns_limit_k_max 13
_diffrn_reflns_limit_k_min -13
_diffrn_reflns_limit_l_max 22
_diffrn_reflns_limit_l_min -22
_diffrn_reflns_number 27578
_diffrn_reflns_theta_full 27.45
_diffrn_reflns_theta_max 27.46
_diffrn_standards_number 0
_exptl_absorpt_coefficient_mu 2.483
_exptl_absorpt_correction_T_max 0.304
_exptl_absorpt_correction_T_min 0.136
_exptl_absorpt_correction_type multi-scan
_exptl_absorpt_process_details 'ABSCOR (Rigaku, 1995)'
_exptl_crystal_colour colorless
_exptl_crystal_density_diffrn 1.785
_exptl_crystal_density_method 'not measured'
_exptl_crystal_description platelet
_exptl_crystal_F_000 1696.00
_exptl_crystal_size_max 0.573
_exptl_crystal_size_mid 0.480
_exptl_crystal_size_min 0.479
_refine_diff_density_max 3.090
_refine_diff_density_min -2.270
_refine_ls_extinction_method none
_refine_ls_goodness_of_fit_ref 1.001
_refine_ls_hydrogen_treatment constr
_refine_ls_number_parameters 427
_refine_ls_number_reflns 6038
_refine_ls_R_factor_gt 0.0526
_refine_ls_shift/su_max 0.000
_refine_ls_structure_factor_coef Fsqd
_refine_ls_weighting_details 'w = 1/[0.0047Fo^2^ + 1.0000\s(Fo^2^)]/(4Fo^2^)'
_refine_ls_weighting_scheme calc
_refine_ls_wR_factor_ref 0.1618
_reflns_number_gt 6038
_reflns_number_total 7051
_reflns_threshold_expression F^2^>2.0\s(F^2^)
_cod_data_source_file ic501453h_si_002.cif
_cod_data_source_block Tb(H3L)ac2ClO4
_cod_original_cell_volume 3152.16(17)
_cod_database_code 4341558

loop_
_symmetry_equiv_pos_site_id
_symmetry_equiv_pos_as_xyz
1 +X,+Y,+Z
2 -X,1/2+Y,1/2-Z
3 -X,-Y,-Z
4 +X,1/2-Y,1/2+Z

loop_
_atom_site_label
_atom_site_type_symbol
_atom_site_fract_x
_atom_site_fract_y
_atom_site_fract_z
_atom_site_U_iso_or_equiv
_atom_site_adp_type
_atom_site_occupancy
_atom_site_symmetry_multiplicity
_atom_site_calc_flag
_atom_site_refinement_flags
Tb1 Tb 0.765890(10) 0.21091(2) 0.986230(10) 0.02118(10) Uani 1.0 4 d .
Cl1 Cl 0.60020(8) -0.16380(16) 0.73532(9) 0.0361(4) Uani 1.0 4 d .
Cl2 Cl 0.89063(11) -0.36851(18) 0.78475(11) 0.0532(6) Uani 1.0 4 d .
O1 O 0.5432(4) -0.2436(8) 0.7659(4) 0.071(2) Uani 1.0 4 d .
O2 O 0.5792(4) -0.0348(6) 0.7441(4) 0.0601(18) Uani 1.0 4 d .
O3 O 0.6738(3) -0.1860(5) 0.7774(4) 0.0501(16) Uani 1.0 4 d .
O4 O 0.6076(5) -0.1901(7) 0.6555(4) 0.074(3) Uani 1.0 4 d .
O5 O 0.8190(5) -0.4145(9) 0.7461(4) 0.108(3) Uani 1.0 4 d .
O6 O 0.8715(6) -0.3519(10) 0.8601(4) 0.107(3) Uani 1.0 4 d .
O7 O 0.9128(7) -0.2489(9) 0.7547(4) 0.116(4) Uani 1.0 4 d .
O8 O 0.9433(8) -0.4489(13) 0.7676(17) 0.333(11) Uani 1.0 4 d .
O9 O 0.9078(2) 0.1908(5) 0.9847(3) 0.0304(11) Uani 1.0 4 d .
O10 O 0.8551(2) 0.1518(4) 1.0939(2) 0.0293(11) Uani 1.0 4 d .
O11 O 0.5449(6) -0.2439(10) 0.9309(6) 0.110(3) Uiso 1.0 4 d .
O12 O 0.9581(3) -0.3073(5) 0.5939(3) 0.0444(12) Uiso 1.0 4 d .
N1 N 0.6887(3) 0.0261(5) 1.0544(3) 0.0289(12) Uani 1.0 4 d .
N2 N 0.6950(3) 0.2852(5) 1.0993(3) 0.0300(14) Uani 1.0 4 d .
N3 N 0.8165(3) 0.4174(5) 1.0415(3) 0.0321(13) Uani 1.0 4 d .
N4 N 0.8644(3) 0.6049(5) 1.0776(3) 0.0366(15) Uani 1.0 4 d .
N5 N 0.6377(3) 0.1554(5) 0.9201(3) 0.0273(13) Uani 1.0 4 d .
N6 N 0.6968(3) 0.3942(5) 0.9169(3) 0.0281(12) Uani 1.0 4 d .
N7 N 0.6611(3) 0.5563(6) 0.8450(3) 0.0385(15) Uani 1.0 4 d .
N8 N 0.7889(3) -0.0084(5) 0.9369(3) 0.0278(12) Uani 1.0 4 d .
N9 N 0.8046(3) 0.2051(5) 0.8502(3) 0.0280(14) Uani 1.0 4 d .
N10 N 0.8622(4) 0.2348(7) 0.7418(3) 0.0409(17) Uani 1.0 4 d .
C1 C 0.6744(4) 0.0690(7) 1.1339(4) 0.0368(17) Uani 1.0 4 d .
C2 C 0.6408(4) 0.2000(7) 1.1358(5) 0.042(2) Uani 1.0 4 d .
C3 C 0.7104(4) 0.3927(6) 1.1290(3) 0.0336(16) Uani 1.0 4 d .
C4 C 0.7717(4) 0.4695(6) 1.0975(3) 0.0298(15) Uani 1.0 4 d .
C5 C 0.8012(4) 0.5840(7) 1.1205(4) 0.0370(17) Uani 1.0 4 d .
C6 C 0.8713(3) 0.5034(6) 1.0321(4) 0.0334(16) Uani 1.0 4 d .
C7 C 0.6122(3) -0.0064(7) 1.0140(4) 0.0361(17) Uani 1.0 4 d .
C8 C 0.6081(3) 0.0280(6) 0.9289(4) 0.0326(15) Uani 1.0 4 d .
C9 C 0.5991(3) 0.2368(6) 0.8768(3) 0.0277(15) Uani 1.0 4 d .
C10 C 0.6308(3) 0.3619(6) 0.8708(3) 0.0296(14) Uani 1.0 4 d .
C11 C 0.6087(4) 0.4631(7) 0.8276(4) 0.0350(16) Uani 1.0 4 d .
C12 C 0.7127(3) 0.5109(6) 0.8985(4) 0.0327(16) Uani 1.0 4 d .
C13 C 0.7419(4) -0.0849(6) 1.0580(4) 0.0359(17) Uani 1.0 4 d .
C14 C 0.7672(3) -0.1229(7) 0.9795(3) 0.0343(17) Uani 1.0 4 d .
C15 C 0.8206(3) -0.0207(6) 0.8715(3) 0.0296(15) Uani 1.0 4 d .
C16 C 0.8348(3) 0.0919(6) 0.8274(3) 0.0266(14) Uani 1.0 4 d .
C17 C 0.8708(4) 0.1093(7) 0.7602(3) 0.0380(17) Uani 1.0 4 d .
C18 C 0.8212(4) 0.2897(6) 0.7981(4) 0.0333(17) Uani 1.0 4 d .
C19 C 0.9151(3) 0.1576(6) 1.0541(3) 0.0242(13) Uani 1.0 4 d .
C20 C 0.9939(3) 0.1257(8) 1.0903(4) 0.0399(17) Uani 1.0 4 d .
C21 C 0.5253(8) -0.3605(17) 0.9758(8) 0.115(5) Uiso 1.0 4 d .
H1 H 0.8962 0.6764 1.0794 0.0436 Uiso 1.0 4 calc R
H2 H 0.6618 0.6371 0.8238 0.0463 Uiso 1.0 4 calc R
H3 H 0.8797 0.2722 0.7023 0.0494 Uiso 1.0 4 calc R
H4 H 0.6385 0.0080 1.1556 0.0445 Uiso 1.0 4 calc R
H5 H 0.7246 0.0663 1.1633 0.0445 Uiso 1.0 4 calc R
H6 H 0.5903 0.2056 1.1072 0.0507 Uiso 1.0 4 calc R
H7 H 0.6354 0.2314 1.1882 0.0508 Uiso 1.0 4 calc R
H8 H 0.6835 0.4222 1.1705 0.0406 Uiso 1.0 4 calc R
H9 H 0.7821 0.6374 1.1576 0.0442 Uiso 1.0 4 calc R
H10 H 0.9108 0.4940 0.9980 0.0400 Uiso 1.0 4 calc R
H11 H 0.5714 0.0400 1.0396 0.0434 Uiso 1.0 4 calc R
H12 H 0.6042 -0.0976 1.0203 0.0434 Uiso 1.0 4 calc R
H13 H 0.5547 0.0262 0.9063 0.0389 Uiso 1.0 4 calc R
H14 H 0.6409 -0.0283 0.8996 0.0390 Uiso 1.0 4 calc R
H15 H 0.5529 0.2139 0.8502 0.0330 Uiso 1.0 4 calc R
H16 H 0.5659 0.4681 0.7927 0.0418 Uiso 1.0 4 calc R
H17 H 0.7541 0.5571 0.9209 0.0391 Uiso 1.0 4 calc R
H18 H 0.7882 -0.0630 1.0905 0.0432 Uiso 1.0 4 calc R
H19 H 0.7148 -0.1562 1.0809 0.0431 Uiso 1.0 4 calc R
H20 H 0.8129 -0.1785 0.9832 0.0412 Uiso 1.0 4 calc R
H21 H 0.7247 -0.1655 0.9500 0.0411 Uiso 1.0 4 calc R
H22 H 0.8350 -0.0998 0.8536 0.0355 Uiso 1.0 4 calc R
H23 H 0.8959 0.0478 0.7323 0.0457 Uiso 1.0 4 calc R
H24 H 0.8072 0.3747 0.7993 0.0400 Uiso 1.0 4 calc R
H25 H 0.9888 0.1033 1.1444 0.0474 Uiso 1.0 4 calc R
H26 H 1.0288 0.1988 1.0869 0.0477 Uiso 1.0 4 calc R
H27 H 1.0157 0.0536 1.0631 0.0477 Uiso 1.0 4 calc R

loop_
_atom_site_aniso_label
_atom_site_aniso_U_11
_atom_site_aniso_U_22
_atom_site_aniso_U_33
_atom_site_aniso_U_12
_atom_site_aniso_U_13
_atom_site_aniso_U_23
Tb1 0.01664(18) 0.0280(2) 0.01919(18) 0.00068(8) 0.00372(10) 0.00177(8)
Cl1 0.0301(7) 0.0399(9) 0.0379(8) -0.0026(6) -0.0031(6) 0.0097(6)
Cl2 0.0663(11) 0.0423(10) 0.0535(10) -0.0162(8) 0.0292(8) -0.0152(8)
O1 0.037(3) 0.094(5) 0.081(5) -0.022(3) -0.016(3) 0.044(4)
O2 0.051(3) 0.051(4) 0.079(4) 0.009(3) 0.005(3) 0.005(3)
O3 0.036(3) 0.052(3) 0.061(4) -0.003(3) -0.012(2) 0.009(3)
O4 0.090(5) 0.093(6) 0.040(4) 0.013(4) 0.006(3) -0.007(3)
O5 0.136(7) 0.106(7) 0.079(5) -0.077(6) -0.009(4) -0.006(5)
O6 0.151(7) 0.117(7) 0.057(4) -0.082(6) 0.041(4) -0.011(4)
O7 0.220(11) 0.091(6) 0.036(4) -0.107(7) 0.008(5) 0.003(4)
O8 0.131(10) 0.095(10) 0.79(5) 0.020(8) 0.218(19) -0.069(16)
O9 0.0137(18) 0.057(3) 0.021(2) 0.0004(15) 0.0050(13) -0.0009(17)
O10 0.0234(18) 0.043(3) 0.0217(18) 0.0044(16) 0.0043(13) 0.0049(17)
N1 0.030(3) 0.035(3) 0.022(3) -0.0042(19) 0.0046(16) -0.0008(19)
N2 0.023(3) 0.037(4) 0.030(3) 0.0000(18) 0.0081(19) 0.0008(19)
N3 0.032(3) 0.038(3) 0.026(3) -0.001(2) 0.0070(17) 0.004(2)
N4 0.038(3) 0.029(3) 0.042(3) -0.001(2) -0.004(2) 0.001(2)
N5 0.018(2) 0.035(3) 0.029(3) -0.0008(18) 0.0019(16) 0.0028(19)
N6 0.019(2) 0.036(3) 0.029(3) 0.0033(18) 0.0030(16) -0.0012(19)
N7 0.041(3) 0.039(4) 0.036(3) 0.005(3) 0.002(2) 0.009(3)
N8 0.025(3) 0.029(3) 0.029(3) 0.0003(18) -0.0021(16) -0.0025(18)
N9 0.024(3) 0.038(3) 0.022(3) 0.0037(17) 0.0012(18) 0.0036(18)
N10 0.039(3) 0.059(4) 0.026(3) -0.010(3) 0.008(2) 0.002(3)
C1 0.043(4) 0.040(4) 0.029(3) -0.010(3) 0.013(3) 0.001(3)
C2 0.036(4) 0.044(5) 0.047(4) -0.006(3) 0.021(3) -0.002(3)
C3 0.032(3) 0.041(4) 0.028(3) 0.006(3) 0.008(2) -0.003(3)
C4 0.034(3) 0.027(3) 0.029(3) 0.010(3) 0.000(2) 0.000(3)
C5 0.035(3) 0.042(4) 0.033(3) 0.005(3) -0.000(3) 0.006(3)
C6 0.027(3) 0.036(4) 0.038(3) -0.002(3) 0.001(2) 0.006(3)
C7 0.025(3) 0.046(4) 0.038(3) -0.006(3) 0.005(2) 0.008(3)
C8 0.024(3) 0.030(4) 0.043(4) -0.004(3) -0.001(2) 0.007(3)
C9 0.015(3) 0.041(4) 0.027(3) 0.002(3) -0.0042(19) 0.002(3)
C10 0.022(3) 0.042(4) 0.025(3) 0.004(3) 0.0010(18) -0.005(3)
C11 0.028(3) 0.045(4) 0.031(3) 0.003(3) -0.001(2) 0.005(3)
C12 0.024(3) 0.037(4) 0.037(3) -0.004(3) 0.000(2) 0.005(3)
C13 0.049(4) 0.028(4) 0.031(3) -0.000(3) 0.002(3) 0.009(3)
C14 0.035(4) 0.032(4) 0.036(4) 0.002(3) 0.002(3) 0.004(3)
C15 0.026(3) 0.031(4) 0.032(3) 0.006(3) 0.0005(19) -0.010(3)
C16 0.024(3) 0.034(3) 0.021(3) -0.000(2) -0.0002(18) -0.006(2)
C17 0.029(3) 0.059(5) 0.026(3) 0.003(3) 0.004(2) -0.010(3)
C18 0.033(4) 0.045(4) 0.022(3) -0.001(3) -0.001(3) 0.005(3)
C19 0.025(3) 0.020(3) 0.027(3) 0.0038(19) -0.0027(18) -0.0052(19)
C20 0.021(3) 0.062(5) 0.036(3) 0.006(3) -0.007(2) -0.004(3)

loop_
_atom_type_symbol
_atom_type_description
_atom_type_scat_dispersion_real
_atom_type_scat_dispersion_imag
_atom_type_scat_source
C C 0.0033 0.0016
;
International Tables for Crystallography
(1992, Vol. C, Tables 4.2.6.8 and 6.1.1.4)
;
H H 0.0000 0.0000
;
International Tables for Crystallography
(1992, Vol. C, Table 6.1.1.4)
;
O O 0.0106 0.0060
;
International Tables for Crystallography
(1992, Vol. C, Tables 4.2.6.8 and 6.1.1.4)
;
N N 0.0061 0.0033
;
International Tables for Crystallography
(1992, Vol. C, Tables 4.2.6.8 and 6.1.1.4)
;
Cl Cl 0.1484 0.1585
;
International Tables for Crystallography
(1992, Vol. C, Tables 4.2.6.8 and 6.1.1.4)
;
Tb Tb -0.1723 4.1537
;
International Tables for Crystallography
(1992, Vol. C, Tables 4.2.6.8 and 6.1.1.4)
;

loop_
_geom_angle_atom_site_label_1
_geom_angle_atom_site_label_2
_geom_angle_atom_site_label_3
_geom_angle
_geom_angle_publ_flag
O9 Tb1 O10 53.16(13) yes
O9 Tb1 N1 117.31(14) yes
O9 Tb1 N2 124.22(15) yes
O9 Tb1 N3 75.83(15) yes
O9 Tb1 N5 145.86(15) yes
O9 Tb1 N6 120.09(14) yes
O9 Tb1 N8 75.05(14) yes
O9 Tb1 N9 70.94(15) yes
O9 Tb1 C19 26.45(14) yes
O10 Tb1 N1 77.17(13) yes
O10 Tb1 N2 77.66(14) yes
O10 Tb1 N3 74.77(15) yes
O10 Tb1 N5 142.83(15) yes
O10 Tb1 N6 144.98(15) yes
O10 Tb1 N8 85.62(14) yes
O10 Tb1 N9 122.43(14) yes
O10 Tb1 C19 26.72(14) yes
N1 Tb1 N2 66.76(15) yes
N1 Tb1 N3 129.15(14) yes
N1 Tb1 N5 65.72(15) yes
N1 Tb1 N6 122.46(14) yes
N1 Tb1 N8 64.44(15) yes
N1 Tb1 N9 124.52(15) yes
N1 Tb1 C19 97.39(15) yes
N2 Tb1 N3 66.34(15) yes
N2 Tb1 N5 89.10(16) yes
N2 Tb1 N6 84.31(15) yes
N2 Tb1 N8 130.76(15) yes
N2 Tb1 N9 157.28(16) yes
N2 Tb1 C19 101.59(16) yes
N3 Tb1 N5 131.06(16) yes
N3 Tb1 N6 70.52(15) yes
N3 Tb1 N8 150.74(14) yes
N3 Tb1 N9 106.32(15) yes
N3 Tb1 C19 74.01(16) yes
N5 Tb1 N6 65.23(16) yes
N5 Tb1 N8 77.06(15) yes
N5 Tb1 N9 80.06(15) yes
N5 Tb1 C19 154.78(16) yes
N6 Tb1 N8 128.13(15) yes
N6 Tb1 N9 73.03(15) yes
N6 Tb1 C19 137.93(15) yes
N8 Tb1 N9 66.25(16) yes
N8 Tb1 C19 78.71(15) yes
N9 Tb1 C19 96.48(15) yes
O1 Cl1 O2 110.2(4) yes
O1 Cl1 O3 108.4(4) yes
O1 Cl1 O4 110.4(5) yes
O2 Cl1 O3 108.7(4) yes
O2 Cl1 O4 109.1(4) yes
O3 Cl1 O4 110.1(4) yes
O5 Cl2 O6 104.2(5) yes
O5 Cl2 O7 111.1(6) yes
O5 Cl2 O8 105.1(9) yes
O6 Cl2 O7 108.5(6) yes
O6 Cl2 O8 120.6(13) yes
O7 Cl2 O8 107.2(10) yes
Tb1 O9 C19 93.7(3) yes
Tb1 O10 C19 93.6(3) yes
Tb1 N1 C1 107.5(4) yes
Tb1 N1 C7 113.7(4) yes
Tb1 N1 C13 106.1(4) yes
C1 N1 C7 108.9(5) yes
C1 N1 C13 109.3(5) yes
C7 N1 C13 111.2(5) yes
Tb1 N2 C2 119.8(4) yes
Tb1 N2 C3 120.3(4) yes
C2 N2 C3 119.7(6) yes
Tb1 N3 C4 114.8(4) yes
Tb1 N3 C6 141.2(4) yes
C4 N3 C6 103.8(5) yes
C5 N4 C6 106.9(5) yes
Tb1 N5 C8 118.3(4) yes
Tb1 N5 C9 121.5(4) yes
C8 N5 C9 120.2(5) yes
Tb1 N6 C10 115.6(4) yes
Tb1 N6 C12 137.4(4) yes
C10 N6 C12 105.3(5) yes
C11 N7 C12 107.7(6) yes
Tb1 N8 C14 122.4(4) yes
Tb1 N8 C15 118.4(4) yes
C14 N8 C15 119.3(5) yes
Tb1 N9 C16 114.9(4) yes
Tb1 N9 C18 135.8(4) yes
C16 N9 C18 107.1(5) yes
C17 N10 C18 107.1(6) yes
N1 C1 C2 112.5(6) yes
N2 C2 C1 107.7(6) yes
N2 C3 C4 118.8(6) yes
N3 C4 C3 118.8(5) yes
N3 C4 C5 110.3(5) yes
C3 C4 C5 130.3(6) yes
N4 C5 C4 106.0(6) yes
N3 C6 N4 112.9(5) yes
N1 C7 C8 113.4(5) yes
N5 C8 C7 109.0(5) yes
N5 C9 C10 117.8(5) yes
N6 C10 C9 118.9(5) yes
N6 C10 C11 108.9(6) yes
C9 C10 C11 132.2(5) yes
N7 C11 C10 106.5(5) yes
N6 C12 N7 111.6(5) yes
N1 C13 C14 112.1(5) yes
N8 C14 C13 109.3(6) yes
N8 C15 C16 118.4(6) yes
N9 C16 C15 119.2(5) yes
N9 C16 C17 109.1(6) yes
C15 C16 C17 131.6(6) yes
N10 C17 C16 106.5(6) yes
N9 C18 N10 110.2(6) yes
Tb1 C19 O9 59.9(3) yes
Tb1 C19 O10 59.7(3) yes
Tb1 C19 C20 178.5(5) yes
O9 C19 O10 119.5(5) yes
O9 C19 C20 120.6(5) yes
O10 C19 C20 119.9(5) yes
C5 N4 H1 126.411 no
C6 N4 H1 126.714 no
C11 N7 H2 126.674 no
C12 N7 H2 125.621 no
C17 N10 H3 126.437 no
C18 N10 H3 126.414 no
N1 C1 H4 107.214 no
N1 C1 H5 107.168 no
C2 C1 H4 110.337 no
C2 C1 H5 110.120 no
H4 C1 H5 109.407 no
N2 C2 H6 107.935 no
N2 C2 H7 106.871 no
C1 C2 H6 112.087 no
C1 C2 H7 112.762 no
H6 C2 H7 109.228 no
N2 C3 H8 120.976 no
C4 C3 H8 120.194 no
N4 C5 H9 126.913 no
C4 C5 H9 127.066 no
N3 C6 H10 123.581 no
N4 C6 H10 123.472 no
N1 C7 H11 107.619 no
N1 C7 H12 107.350 no
C8 C7 H11 108.895 no
C8 C7 H12 110.012 no
H11 C7 H12 109.452 no
N5 C8 H13 107.544 no
N5 C8 H14 107.076 no
C7 C8 H13 112.440 no
C7 C8 H14 111.311 no
H13 C8 H14 109.251 no
N5 C9 H15 120.858 no
C10 C9 H15 121.373 no
N7 C11 H16 126.655 no
C10 C11 H16 126.842 no
N6 C12 H17 123.813 no
N7 C12 H17 124.583 no
N1 C13 H18 108.476 no
N1 C13 H19 108.596 no
C14 C13 H18 108.824 no
C14 C13 H19 109.285 no
H18 C13 H19 109.494 no
N8 C14 H20 107.602 no
N8 C14 H21 108.236 no
C13 C14 H20 111.540 no
C13 C14 H21 110.724 no
H20 C14 H21 109.377 no
N8 C15 H22 121.064 no
C16 C15 H22 120.504 no
N10 C17 H23 126.783 no
C16 C17 H23 126.765 no
N9 C18 H24 125.070 no
N10 C18 H24 124.686 no
C19 C20 H25 109.491 no
C19 C20 H26 109.822 no
C19 C20 H27 109.189 no
H25 C20 H26 109.435 no
H25 C20 H27 109.443 no
H26 C20 H27 109.447 no

loop_
_geom_bond_atom_site_label_1
_geom_bond_atom_site_label_2
_geom_bond_distance
_geom_bond_publ_flag
Tb1 O9 2.447(4) yes
Tb1 O10 2.441(4) yes
Tb1 N1 2.671(5) yes
Tb1 N2 2.493(5) yes
Tb1 N3 2.520(5) yes
Tb1 N5 2.500(5) yes
Tb1 N6 2.542(5) yes
Tb1 N8 2.507(5) yes
Tb1 N9 2.494(5) yes
Tb1 C19 2.823(5) yes
Cl1 O1 1.416(8) yes
Cl1 O2 1.418(6) yes
Cl1 O3 1.447(5) yes
Cl1 O4 1.430(7) yes
Cl2 O5 1.454(9) yes
Cl2 O6 1.381(8) yes
Cl2 O7 1.426(10) yes
Cl2 O8 1.286(15) yes
O9 C19 1.260(7) yes
O10 C19 1.272(7) yes
O11 C21 1.51(2) yes
N1 C1 1.489(8) yes
N1 C7 1.496(7) yes
N1 C13 1.485(8) yes
N2 C2 1.463(9) yes
N2 C3 1.269(8) yes
N3 C4 1.386(8) yes
N3 C6 1.323(8) yes
N4 C5 1.367(8) yes
N4 C6 1.342(8) yes
N5 C8 1.449(8) yes
N5 C9 1.301(8) yes
N6 C10 1.396(7) yes
N6 C12 1.306(8) yes
N7 C11 1.357(8) yes
N7 C12 1.341(8) yes
N8 C14 1.476(8) yes
N8 C15 1.295(7) yes
N9 C16 1.369(8) yes
N9 C18 1.315(8) yes
N10 C17 1.370(10) yes
N10 C18 1.366(9) yes
C1 C2 1.499(10) yes
C3 C4 1.458(9) yes
C4 C5 1.363(9) yes
C7 C8 1.525(9) yes
C9 C10 1.434(9) yes
C10 C11 1.351(9) yes
C13 C14 1.510(8) yes
C15 C16 1.442(9) yes
C16 C17 1.363(8) yes
C19 C20 1.501(8) yes
N4 H1 0.930 no
N7 H2 0.930 no
N10 H3 0.860 no
C1 H4 0.980 no
C1 H5 0.980 no
C2 H6 0.980 no
C2 H7 0.980 no
C3 H8 0.930 no
C5 H9 0.930 no
C6 H10 0.930 no
C7 H11 0.980 no
C7 H12 0.980 no
C8 H13 0.980 no
C8 H14 0.980 no
C9 H15 0.930 no
C11 H16 0.930 no
C12 H17 0.930 no
C13 H18 0.980 no
C13 H19 0.980 no
C14 H20 0.980 no
C14 H21 0.980 no
C15 H22 0.930 no
C17 H23 0.930 no
C18 H24 0.930 no
C20 H25 0.980 no
C20 H26 0.980 no
C20 H27 0.980 no

loop_
_geom_contact_atom_site_label_1
_geom_contact_atom_site_label_2
_geom_contact_distance
_geom_contact_publ_flag
_geom_contact_site_symmetry_2
O9 C6 3.466(8) no .
O9 C15 3.287(7) no .
O9 C16 3.132(7) no .
O10 C1 3.331(8) no .
O10 C13 3.207(8) no .
N3 C12 3.146(7) no .
N6 C4 3.430(7) no .
N6 C18 3.243(8) no .
N7 C9 3.588(9) no .
N8 C7 3.380(7) no .
N8 C8 3.123(7) no .
N9 C9 3.598(8) no .
N9 C10 3.447(8) no .
C1 C3 3.475(10) no .
C2 C7 3.062(10) no .
C3 C6 3.510(8) no .
C4 C12 3.587(8) no .
C6 C12 3.490(8) no .
C7 C9 3.507(9) no .
C7 C14 3.020(8) no .
C8 C13 3.349(8) no .
C8 C14 3.244(8) no .
C9 C12 3.500(9) no .
C12 C18 3.509(9) no .
C15 C18 3.516(9) no .
O1 O11 2.871(13) no .
O1 N7 3.189(9) no 1_545
O1 C9 3.401(9) no 2_646
O1 C11 3.446(10) no 1_545
O2 C3 3.436(9) no 4_554
O2 C8 3.298(8) no .
O2 C11 3.398(8) no 2_646
O3 O5 3.531(11) no .
O3 N7 2.977(8) no 1_545
O3 C15 3.414(8) no .
O4 C5 3.590(10) no 4_554
O4 C21 3.409(16) no 4_544
O5 O3 3.531(11) no .
O5 N7 3.300(10) no 1_545
O5 C1 3.485(11) no 4_544
O5 C12 3.389(10) no 1_545
O5 C13 3.471(10) no 4_544
O5 C18 3.251(11) no 1_545
O6 C6 3.363(10) no 1_545
O6 C12 3.187(11) no 1_545
O6 C20 3.403(12) no 3_757
O7 O12 3.008(9) no .
O7 N4 3.500(9) no 4_554
O7 C5 3.421(11) no 4_554
O7 C15 3.574(11) no .
O7 C20 3.332(11) no 3_757
O8 O12 3.40(3) no .
O8 C17 3.310(15) no 2_746
O8 C18 3.522(16) no 1_545
O9 O12 2.739(7) no 2_756
O10 N10 2.837(7) no 4_555
O11 O1 2.871(13) no .
O11 N7 3.311(12) no 1_545
O11 C2 3.369(13) no 3_657
O11 C7 3.090(12) no .
O11 C8 3.070(12) no .
O12 O7 3.008(9) no .
O12 O8 3.40(3) no .
O12 O9 2.739(7) no 2_746
O12 N4 2.679(7) no 4_554
O12 C19 3.479(8) no 2_746
O12 C20 3.427(8) no 2_746
O12 C20 3.419(9) no 4_544
N4 O7 3.500(9) no 4_555
N4 O12 2.679(7) no 4_555
N7 O1 3.189(9) no 1_565
N7 O3 2.977(8) no 1_565
N7 O5 3.300(10) no 1_565
N7 O11 3.311(12) no 1_565
N7 C21 3.455(16) no 1_565
N10 O10 2.837(7) no 4_554
N10 C3 3.455(8) no 4_554
C1 O5 3.485(11) no 4_545
C2 O11 3.369(13) no 3_657
C3 O2 3.436(9) no 4_555
C3 N10 3.455(8) no 4_555
C3 C17 3.487(8) no 4_555
C4 C17 3.336(8) no 4_555
C5 O4 3.590(10) no 4_555
C5 O7 3.421(11) no 4_555
C5 C17 3.350(9) no 4_555
C6 O6 3.363(10) no 1_565
C7 O11 3.090(12) no .
C8 O2 3.298(8) no .
C8 O11 3.070(12) no .
C9 O1 3.401(9) no 2_656
C11 O1 3.446(10) no 1_565
C11 O2 3.398(8) no 2_656
C11 C21 3.544(17) no 1_565
C12 O5 3.389(10) no 1_565
C12 O6 3.187(11) no 1_565
C13 O5 3.471(10) no 4_545
C15 O3 3.414(8) no .
C15 O7 3.574(11) no .
C15 C20 3.404(8) no 3_757
C17 O8 3.310(15) no 2_756
C17 C3 3.487(8) no 4_554
C17 C4 3.336(8) no 4_554
C17 C5 3.350(9) no 4_554
C18 O5 3.251(11) no 1_565
C18 O8 3.522(16) no 1_565
C19 O12 3.479(8) no 2_756
C20 O6 3.403(12) no 3_757
C20 O7 3.332(11) no 3_757
C20 O12 3.427(8) no 2_756
C20 O12 3.419(9) no 4_545
C20 C15 3.404(8) no 3_757
C21 O4 3.409(16) no 4_545
C21 N7 3.455(16) no 1_545
C21 C11 3.544(17) no 1_545
C21 C21 3.20(3) no 3_647

loop_
_geom_hbond_atom_site_label_D
_geom_hbond_atom_site_label_H
_geom_hbond_atom_site_label_A
_geom_hbond_site_symmetry_A
_geom_hbond_distance_DA
_geom_hbond_distance_DH
_geom_hbond_distance_HA
_geom_hbond_angle_DHA
_geom_hbond_publ_flag
N4 H1 O12 4_555 2.679(7) 0.930 1.753 173.4 no
N7 H2 O3 1_565 2.977(8) 0.930 2.049 174.9 no
N10 H3 O10 4_554 2.837(7) 0.860 2.075 147.4 no
